data_2013295
loop_
_publ_author_name
'Bould, Jonathan'
'Kivek\"as, Raikko'
'Sillanp\"a\"a, Reijo'
'Teixidor, Francesc'
'Vi\~nas, Clara'

_publ_section_title
;
 [Et~4~N][7-Me~2~S-<i>nido</i>-B~11~H~12~]
;
_journal_issue 5
_journal_name_full 'Acta Crystallographica Section C'
_journal_page_first o271
_journal_page_last o273
_journal_paper_doi 10.1107/S010827010300698X
_journal_volume 59
_journal_year 2003
_chemical_formula_iupac 'C8 H20 N 1+, C2 H18 B11 S 1-'
_chemical_formula_moiety 'C8 H20 N 1+, C2 H18 B11 S 1-'
_chemical_formula_sum 'C10 H38 B11 N S'
_chemical_formula_weight 323.38
_chemical_name_common jb72
_chemical_name_systematic
;
[Tetraethylammonium][7-dimethylsulphide-nido-dodecahydroundecaborate]
;
_space_group_IT_number 14
_symmetry_cell_setting monoclinic
_symmetry_space_group_name_Hall '-P 2ybc'
_symmetry_space_group_name_H-M 'P 1 21/c 1'
_atom_sites_solution_hydrogens geom
_atom_sites_solution_primary direct
_atom_sites_solution_secondary difmap
_audit_creation_method SHELXL-97
_cell_angle_alpha 90
_cell_angle_beta 101.6660(10)
_cell_angle_gamma 90
_cell_formula_units_Z 4
_cell_length_a 10.5939(3)
_cell_length_b 11.7359(3)
_cell_length_c 16.9528(4)
_cell_measurement_reflns_used 3666
_cell_measurement_temperature 173(2)
_cell_measurement_theta_max 25.03
_cell_measurement_theta_min 1.02
_cell_volume 2064.18(9)
_computing_cell_refinement 'HKL SCALEPACK (Otwinowski & Minor 1997)'
_computing_data_collection 'COLLECT (Nonius, 1997--2000)'
_computing_data_reduction 'HKL DENZO (Otwinowski & Minor 1997) and SCALEPACK'
_computing_molecular_graphics 'ORTEP-3 for Windows (Farrugia, 1997)'
_computing_publication_material 'WinGX (Farrugia, 1999)'
_computing_structure_refinement 'SHELXL97 (Sheldrick, 1997)'
_computing_structure_solution 'SHELXS97 (Sheldrick, 1997)'
_diffrn_ambient_temperature 173(2)
_diffrn_detector_area_resol_mean 9
_diffrn_measured_fraction_theta_full 0.994
_diffrn_measured_fraction_theta_max 0.994
_diffrn_measurement_device_type 'Nonius KappaCCD'
_diffrn_measurement_method CCD
_diffrn_radiation_monochromator graphite
_diffrn_radiation_source 'fine-focus sealed tube'
_diffrn_radiation_type MoK\a
_diffrn_radiation_wavelength 0.71073
_diffrn_reflns_av_R_equivalents 0.0330
_diffrn_reflns_av_sigmaI/netI 0.0516
_diffrn_reflns_limit_h_max 12
_diffrn_reflns_limit_h_min -12
_diffrn_reflns_limit_k_max 12
_diffrn_reflns_limit_k_min -13
_diffrn_reflns_limit_l_max 20
_diffrn_reflns_limit_l_min -20
_diffrn_reflns_number 6232
_diffrn_reflns_theta_full 25.02
_diffrn_reflns_theta_max 25.02
_diffrn_reflns_theta_min 2.62
_diffrn_standards_decay_% <2
_diffrn_standards_number 0
_exptl_absorpt_coefficient_mu 0.148
_exptl_absorpt_correction_T_max 1.00
_exptl_absorpt_correction_T_min 1.00
_exptl_absorpt_correction_type none
_exptl_crystal_colour colourless
_exptl_crystal_density_diffrn 1.041
_exptl_crystal_density_method 'not measured'
_exptl_crystal_description needle
_exptl_crystal_F_000 704
_exptl_crystal_size_max 0.32
_exptl_crystal_size_mid 0.22
_exptl_crystal_size_min 0.12
_refine_diff_density_max 0.18
_refine_diff_density_min -0.23
_refine_ls_extinction_method none
_refine_ls_goodness_of_fit_ref 1.032
_refine_ls_hydrogen_treatment mixed
_refine_ls_matrix_type full
_refine_ls_number_parameters 256
_refine_ls_number_reflns 3628
_refine_ls_number_restraints 0
_refine_ls_restrained_S_all 1.032
_refine_ls_R_factor_all 0.0631
_refine_ls_R_factor_gt 0.0416
_refine_ls_shift/su_max <0.001
_refine_ls_shift/su_mean 0.000
_refine_ls_structure_factor_coef Fsqd
_refine_ls_weighting_details 'calc w = 1/[\s^2^(Fo^2^)+(0.0345P)^2^+0.8016P] where P = (Fo^2^+2Fc^2^)/3'
_refine_ls_weighting_scheme calc
_refine_ls_wR_factor_gt 0.0875
_refine_ls_wR_factor_ref 0.0962
_reflns_number_gt 2821
_reflns_number_total 3628
_reflns_threshold_expression I>2\s(I)
_cod_data_source_file gg1164.cif
_cod_data_source_block II
_cod_original_sg_symbol_Hall -P2ybc
_cod_original_sg_symbol_H-M 'P 21/c'
_cod_database_code 2013295
_cod_database_fobs_code 2013295

loop_
_symmetry_equiv_pos_as_xyz
'x, y, z'
'-x, y+1/2, -z+1/2'
'-x, -y, -z'
'x, -y-1/2, z-1/2'

loop_
_atom_site_label
_atom_site_fract_x
_atom_site_fract_y
_atom_site_fract_z
_atom_site_U_iso_or_equiv
_atom_site_adp_type
_atom_site_calc_flag
_atom_site_refinement_flags
_atom_site_occupancy
_atom_site_disorder_assembly
_atom_site_disorder_group
_atom_site_type_symbol
S 0.05411(4) 0.03318(4) 0.22159(3) 0.02434(14) Uani d . 1 . . S
C12 -0.11657(17) 0.02979(18) 0.18459(12) 0.0334(5) Uani d . 1 . . C
H12A -0.1561 -0.0235 0.2170 0.050 Uiso calc R 1 . . H
H12B -0.1347 0.0048 0.1283 0.050 Uiso calc R 1 . . H
H12C -0.1523 0.1062 0.1883 0.050 Uiso calc R 1 . . H
C13 0.0597(2) 0.0993(2) 0.31727(11) 0.0396(5) Uani d . 1 . . C
H13A 0.0197 0.1748 0.3093 0.059 Uiso calc R 1 . . H
H13B 0.1496 0.1070 0.3455 0.059 Uiso calc R 1 . . H
H13C 0.0127 0.0522 0.3495 0.059 Uiso calc R 1 . . H
B1 0.3201(2) 0.27822(18) 0.12985(13) 0.0239(5) Uani d . 1 . . B
B2 0.21021(19) 0.25461(17) 0.19455(12) 0.0223(4) Uani d . 1 . . B
B3 0.27632(19) 0.13810(17) 0.15197(12) 0.0217(4) Uani d . 1 . . B
B4 0.2880(2) 0.17349(18) 0.05140(13) 0.0253(5) Uani d . 1 . . B
B5 0.2305(2) 0.31648(17) 0.03487(13) 0.0247(5) Uani d . 1 . . B
B6 0.1806(2) 0.36743(17) 0.12230(12) 0.0236(5) Uani d . 1 . . B
B7 0.11244(19) 0.14065(17) 0.15462(12) 0.0205(4) Uani d . 1 . . B
B8 0.1561(2) 0.08697(17) 0.06757(12) 0.0228(4) Uani d . 1 . . B
B9 0.1351(2) 0.20274(18) -0.01136(13) 0.0281(5) Uani d . 1 . . B
B10 0.0651(2) 0.32797(18) 0.03453(13) 0.0262(5) Uani d . 1 . . B
B11 0.05001(19) 0.27941(17) 0.13883(12) 0.0220(4) Uani d . 1 . . B
H1 0.4152(17) 0.3138(15) 0.1518(10) 0.023(5) Uiso d . 1 . . H
H2 0.2311(17) 0.2749(15) 0.2598(11) 0.028(5) Uiso d . 1 . . H
H3 0.3457(17) 0.0777(15) 0.1895(10) 0.025(5) Uiso d . 1 . . H
H4 0.3706(18) 0.1396(16) 0.0252(11) 0.035(5) Uiso d . 1 . . H
H5 0.2668(16) 0.3740(15) -0.0073(10) 0.026(5) Uiso d . 1 . . H
H6 0.1911(17) 0.4585(16) 0.1424(11) 0.032(5) Uiso d . 1 . . H
H8 0.1524(17) -0.0064(16) 0.0486(11) 0.027(5) Uiso d . 1 . . H
H9 0.1283(19) 0.1857(18) -0.0755(13) 0.045(6) Uiso d . 1 . . H
H9B 0.0631(19) 0.1414(18) 0.0153(12) 0.043(6) Uiso d . 1 . . H
H10 0.0044(19) 0.3951(17) 0.0001(11) 0.038(5) Uiso d . 1 . . H
H10B -0.0014(19) 0.2623(17) 0.0636(12) 0.042(6) Uiso d . 1 . . H
H11 -0.0251(16) 0.3174(15) 0.1695(10) 0.024(5) Uiso d . 1 . . H
N 0.40988(13) 0.74484(12) 0.10833(8) 0.0225(3) Uani d . 1 . . N
C14 0.29352(18) 0.70354(18) 0.04765(12) 0.0340(5) Uani d . 1 . . C
H14A 0.2758 0.6236 0.0606 0.041 Uiso calc R 1 . . H
H14B 0.2179 0.7497 0.0539 0.041 Uiso calc R 1 . . H
C15 0.3068(2) 0.7092(2) -0.03952(12) 0.0474(6) Uani d . 1 . . C
H15A 0.3072 0.7891 -0.0564 0.071 Uiso calc R 1 . . H
H15B 0.2341 0.6695 -0.0734 0.071 Uiso calc R 1 . . H
H15C 0.3877 0.6727 -0.0453 0.071 Uiso calc R 1 . . H
C16 0.3836(2) 0.72729(17) 0.19227(11) 0.0332(5) Uani d . 1 . . C
H16A 0.3584 0.6468 0.1974 0.040 Uiso calc R 1 . . H
H16B 0.4648 0.7403 0.2319 0.040 Uiso calc R 1 . . H
C17 0.2801(2) 0.80299(19) 0.21416(14) 0.0478(6) Uani d . 1 . . C
H17A 0.3088 0.8825 0.2162 0.072 Uiso calc R 1 . . H
H17B 0.2642 0.7806 0.2670 0.072 Uiso calc R 1 . . H
H17C 0.2005 0.7949 0.1735 0.072 Uiso calc R 1 . . H
C18 0.53029(17) 0.67862(15) 0.10206(12) 0.0270(4) Uani d . 1 . . C
H18A 0.5514 0.6943 0.0488 0.032 Uiso calc R 1 . . H
H18B 0.6027 0.7074 0.1436 0.032 Uiso calc R 1 . . H
C19 0.5212(2) 0.55113(16) 0.11194(13) 0.0364(5) Uani d . 1 . . C
H19A 0.4988 0.5342 0.1640 0.055 Uiso calc R 1 . . H
H19B 0.6043 0.5161 0.1097 0.055 Uiso calc R 1 . . H
H19C 0.4545 0.5204 0.0685 0.055 Uiso calc R 1 . . H
C20 0.43215(17) 0.86994(15) 0.09177(11) 0.0254(4) Uani d . 1 . . C
H20A 0.4446 0.8772 0.0357 0.030 Uiso calc R 1 . . H
H20B 0.3533 0.9130 0.0957 0.030 Uiso calc R 1 . . H
C21 0.54558(18) 0.92491(16) 0.14709(13) 0.0341(5) Uani d . 1 . . C
H21A 0.5384 0.9130 0.2032 0.051 Uiso calc R 1 . . H
H21B 0.5462 1.0068 0.1359 0.051 Uiso calc R 1 . . H
H21C 0.6258 0.8906 0.1381 0.051 Uiso calc R 1 . . H

loop_
_atom_site_aniso_label
_atom_site_aniso_U_11
_atom_site_aniso_U_22
_atom_site_aniso_U_33
_atom_site_aniso_U_12
_atom_site_aniso_U_13
_atom_site_aniso_U_23
S 0.0259(3) 0.0215(2) 0.0276(2) -0.0010(2) 0.01006(18) 0.0029(2)
C12 0.0274(11) 0.0394(11) 0.0337(11) -0.0126(9) 0.0066(8) -0.0020(9)
C13 0.0436(13) 0.0525(14) 0.0235(10) -0.0177(11) 0.0090(9) -0.0027(10)
B1 0.0200(11) 0.0236(11) 0.0285(11) -0.0015(9) 0.0057(9) 0.0030(9)
B2 0.0222(11) 0.0228(11) 0.0225(10) -0.0026(9) 0.0058(8) -0.0002(9)
B3 0.0199(10) 0.0206(10) 0.0246(10) 0.0012(9) 0.0043(8) 0.0011(9)
B4 0.0289(12) 0.0213(11) 0.0285(11) 0.0045(9) 0.0123(9) 0.0025(9)
B5 0.0282(12) 0.0212(11) 0.0271(11) 0.0023(9) 0.0115(9) 0.0045(9)
B6 0.0265(11) 0.0185(10) 0.0271(11) 0.0002(9) 0.0082(9) -0.0001(9)
B7 0.0199(10) 0.0211(10) 0.0210(10) -0.0014(8) 0.0054(8) 0.0012(8)
B8 0.0271(11) 0.0185(10) 0.0233(10) 0.0030(9) 0.0065(9) 0.0012(9)
B9 0.0392(13) 0.0229(11) 0.0229(11) 0.0015(10) 0.0079(10) 0.0022(9)
B10 0.0272(12) 0.0232(11) 0.0284(11) 0.0035(9) 0.0058(9) 0.0038(9)
B11 0.0225(11) 0.0200(10) 0.0246(11) 0.0011(9) 0.0075(9) -0.0008(8)
N 0.0184(8) 0.0233(8) 0.0256(8) 0.0007(6) 0.0041(6) 0.0003(6)
C14 0.0181(10) 0.0415(12) 0.0395(12) -0.0012(9) -0.0010(8) -0.0081(10)
C15 0.0419(13) 0.0606(15) 0.0343(12) 0.0058(12) -0.0048(10) -0.0122(11)
C16 0.0449(12) 0.0295(10) 0.0275(10) -0.0039(9) 0.0126(9) 0.0025(9)
C17 0.0648(15) 0.0381(12) 0.0522(14) -0.0050(11) 0.0395(12) -0.0029(11)
C18 0.0197(10) 0.0234(10) 0.0369(11) 0.0037(8) 0.0033(8) -0.0012(8)
C19 0.0415(12) 0.0252(10) 0.0428(12) 0.0041(9) 0.0089(10) -0.0021(9)
C20 0.0228(10) 0.0217(9) 0.0328(10) 0.0046(8) 0.0083(8) 0.0058(8)
C21 0.0298(11) 0.0214(10) 0.0508(13) -0.0008(8) 0.0072(9) 0.0009(9)

loop_
_atom_type_symbol
_atom_type_description
_atom_type_scat_dispersion_real
_atom_type_scat_dispersion_imag
_atom_type_scat_source
C C 0.0033 0.0016 'International Tables Vol C Tables 4.2.6.8 and 6.1.1.4'
H H 0.0000 0.0000 'International Tables Vol C Tables 4.2.6.8 and 6.1.1.4'
B B 0.0013 0.0007 'International Tables Vol C Tables 4.2.6.8 and 6.1.1.4'
N N 0.0061 0.0033 'International Tables Vol C Tables 4.2.6.8 and 6.1.1.4'
S S 0.1246 0.1234 'International Tables Vol C Tables 4.2.6.8 and 6.1.1.4'

loop_
_geom_angle_atom_site_label_1
_geom_angle_atom_site_label_2
_geom_angle_atom_site_label_3
_geom_angle
C13 S C12 99.97(9)
C13 S B7 107.57(9)
C12 S B7 103.59(9)
S C12 H12A 109.5
S C12 H12B 109.5
H12A C12 H12B 109.5
S C12 H12C 109.5
H12A C12 H12C 109.5
H12B C12 H12C 109.5
S C13 H13A 109.5
S C13 H13B 109.5
H13A C13 H13B 109.5
S C13 H13C 109.5
H13A C13 H13C 109.5
H13B C13 H13C 109.5
B5 B1 B3 108.42(15)
B5 B1 B2 107.83(14)
B3 B1 B2 59.41(11)
B5 B1 B4 60.54(12)
B3 B1 B4 60.09(11)
B2 B1 B4 107.55(14)
B5 B1 B6 60.01(11)
B3 B1 B6 108.05(14)
B2 B1 B6 60.10(11)
B4 B1 B6 108.49(15)
B5 B1 H1 120.6(9)
B3 B1 H1 123.4(9)
B2 B1 H1 121.9(9)
B4 B1 H1 122.8(9)
B6 B1 H1 119.6(9)
B7 B2 B3 59.87(11)
B7 B2 B1 107.00(14)
B3 B2 B1 60.12(11)
B7 B2 B6 107.11(14)
B3 B2 B6 108.91(14)
B1 B2 B6 60.47(11)
B7 B2 B11 59.64(11)
B3 B2 B11 108.89(14)
B1 B2 B11 108.58(14)
B6 B2 B11 60.15(11)
B7 B2 H2 122.4(9)
B3 B2 H2 124.2(9)
B1 B2 H2 124.0(9)
B6 B2 H2 119.7(9)
B11 B2 H2 117.9(9)
B7 B3 B2 59.67(11)
B7 B3 B1 107.12(14)
B2 B3 B1 60.47(11)
B7 B3 B4 106.40(14)
B2 B3 B4 108.80(14)
B1 B3 B4 60.60(11)
B7 B3 B8 58.85(11)
B2 B3 B8 107.86(14)
B1 B3 B8 108.22(14)
B4 B3 B8 59.78(11)
B7 B3 H3 122.5(9)
B2 B3 H3 121.9(9)
B1 B3 H3 122.5(9)
B4 B3 H3 121.7(9)
B8 B3 H3 120.9(9)
B9 B4 B3 112.65(14)
B9 B4 B5 59.06(12)
B3 B4 B5 106.32(14)
B9 B4 B1 108.91(14)
B3 B4 B1 59.32(11)
B5 B4 B1 58.68(12)
B9 B4 B8 63.75(12)
B3 B4 B8 60.99(11)
B5 B4 B8 107.69(14)
B1 B4 B8 108.17(14)
B9 B4 H4 121.0(10)
B3 B4 H4 120.2(10)
B5 B4 H4 122.3(10)
B1 B4 H4 119.1(10)
B8 B4 H4 123.4(10)
B1 B5 B10 112.15(15)
B1 B5 B9 111.72(15)
B10 B5 B9 64.78(13)
B1 B5 B6 61.12(12)
B10 B5 B6 60.76(12)
B9 B5 B6 112.72(15)
B1 B5 B4 60.78(12)
B10 B5 B4 112.37(15)
B9 B5 B4 60.31(12)
B6 B5 B4 109.56(14)
B1 B5 H5 123.7(9)
B10 B5 H5 115.3(9)
B9 B5 H5 114.7(9)
B6 B5 H5 122.3(9)
B4 B5 H5 121.5(9)
B5 B6 B10 59.12(12)
B5 B6 B2 106.38(14)
B10 B6 B2 111.98(15)
B5 B6 B11 107.81(14)
B10 B6 B11 63.92(12)
B2 B6 B11 60.02(11)
B5 B6 B1 58.87(11)
B10 B6 B1 108.91(14)
B2 B6 B1 59.42(11)
B11 B6 B1 107.64(14)
B5 B6 H6 123.2(9)
B10 B6 H6 120.6(10)
B2 B6 H6 120.4(10)
B11 B6 H6 122.3(9)
B1 B6 H6 120.4(10)
B2 B7 B3 60.47(11)
B2 B7 B8 111.49(14)
B3 B7 B8 62.53(11)
B2 B7 B11 61.56(11)
B3 B7 B11 110.94(14)
B8 B7 B11 111.13(14)
B2 B7 S 121.44(13)
B3 B7 S 116.96(13)
B8 B7 S 116.24(13)
B11 B7 S 123.58(12)
B7 B8 B4 105.78(14)
B7 B8 B3 58.61(11)
B4 B8 B3 59.23(11)
B7 B8 B9 108.98(14)
B4 B8 B9 57.85(11)
B3 B8 B9 106.49(14)
B7 B8 H8 125.8(9)
B4 B8 H8 118.9(9)
B3 B8 H8 121.2(9)
B9 B8 H8 119.9(9)
B7 B8 H9B 95.8(8)
B4 B8 H9B 96.9(9)
B3 B8 H9B 131.8(9)
H8 B8 H9B 107.0(13)
B5 B9 B4 60.62(12)
B5 B9 B10 57.53(11)
B4 B9 B10 106.86(15)
B5 B9 B8 104.81(14)
B4 B9 B8 58.40(11)
B10 B9 B8 105.57(14)
B5 B9 H9 119.9(11)
B4 B9 H9 115.3(11)
B10 B9 H9 126.9(11)
B8 B9 H9 123.2(11)
B5 B9 H9B 129.6(10)
B4 B9 H9B 103.2(10)
B10 B9 H9B 88.8(10)
H9 B9 H9B 110.2(14)
B5 B10 B6 60.12(12)
B5 B10 B9 57.69(12)
B6 B10 B9 106.58(14)
B5 B10 B11 104.24(14)
B6 B10 B11 58.24(11)
B9 B10 B11 105.38(14)
B5 B10 H10 122.0(10)
B6 B10 H10 118.8(10)
B9 B10 H10 125.0(10)
B11 B10 H10 123.9(10)
B5 B10 H10B 127.6(9)
B6 B10 H10B 100.5(10)
B9 B10 H10B 88.9(9)
H10 B10 H10B 110.1(14)
B7 B11 B2 58.80(11)
B7 B11 B6 106.20(14)
B2 B11 B6 59.83(11)
B7 B11 B10 108.70(14)
B2 B11 B10 106.94(13)
B6 B11 B10 57.85(11)
B7 B11 H10B 94.4(9)
B2 B11 H10B 131.1(9)
B6 B11 H10B 96.8(9)
B7 B11 H11 125.1(9)
B2 B11 H11 120.2(9)
B6 B11 H11 118.9(9)
B10 B11 H11 120.8(9)
H10B B11 H11 108.6(12)
C18 N C14 111.64(14)
C18 N C16 108.21(14)
C14 N C16 108.33(14)
C18 N C20 108.52(13)
C14 N C20 108.56(14)
C16 N C20 111.62(13)
C15 C14 N 115.14(16)
C15 C14 H14A 108.5
N C14 H14A 108.5
C15 C14 H14B 108.5
N C14 H14B 108.5
H14A C14 H14B 107.5
C14 C15 H15A 109.5
C14 C15 H15B 109.5
H15A C15 H15B 109.5
C14 C15 H15C 109.5
H15A C15 H15C 109.5
H15B C15 H15C 109.5
C17 C16 N 115.40(16)
C17 C16 H16A 108.4
N C16 H16A 108.4
C17 C16 H16B 108.4
N C16 H16B 108.4
H16A C16 H16B 107.5
C16 C17 H17A 109.5
C16 C17 H17B 109.5
H17A C17 H17B 109.5
C16 C17 H17C 109.5
H17A C17 H17C 109.5
H17B C17 H17C 109.5
C19 C18 N 115.24(15)
C19 C18 H18A 108.5
N C18 H18A 108.5
C19 C18 H18B 108.5
N C18 H18B 108.5
H18A C18 H18B 107.5
C18 C19 H19A 109.5
C18 C19 H19B 109.5
H19A C19 H19B 109.5
C18 C19 H19C 109.5
H19A C19 H19C 109.5
H19B C19 H19C 109.5
C21 C20 N 115.51(14)
C21 C20 H20A 108.4
N C20 H20A 108.4
C21 C20 H20B 108.4
N C20 H20B 108.4
H20A C20 H20B 107.5
C20 C21 H21A 109.5
C20 C21 H21B 109.5
H21A C21 H21B 109.5
C20 C21 H21C 109.5
H21A C21 H21C 109.5
H21B C21 H21C 109.5

loop_
_geom_bond_atom_site_label_1
_geom_bond_atom_site_label_2
_geom_bond_site_symmetry_2
_geom_bond_distance
_geom_bond_publ_flag
S C12 . 1.7904(19) y
S C13 . 1.7881(19) y
S B7 . 1.8829(19) y
B1 B2 . 1.776(3) y
B1 B3 . 1.769(3) y
B1 B4 . 1.792(3) y
B1 B5 . 1.754(3) y
B1 B6 . 1.794(3) y
B2 B3 . 1.757(3) y
B2 B6 . 1.788(3) y
B2 B7 . 1.743(3) y
B2 B11 . 1.791(3) y
B3 B4 . 1.783(3) y
B3 B7 . 1.746(3) y
B3 B8 . 1.815(3) y
B4 B5 . 1.788(3) y
B4 B8 . 1.793(3) y
B4 B9 . 1.782(3) y
B5 B9 . 1.760(3) y
B5 B6 . 1.775(3) y
B5 B10 . 1.757(3) y
B6 B10 . 1.786(3) y
B6 B11 . 1.794(3) y
B7 B8 . 1.750(3) y
B7 B11 . 1.758(3) y
B8 B9 . 1.888(3) y
B9 B10 . 1.884(3) y
B10 B11 . 1.895(3) y
C12 H12A . 0.9800 ?
C12 H12B . 0.9800 ?
C12 H12C . 0.9800 ?
C13 H13A . 0.9800 ?
C13 H13B . 0.9800 ?
C13 H13C . 0.9800 ?
B1 H1 . 1.084(18) ?
B2 H2 . 1.110(18) ?
B3 H3 . 1.122(18) ?
B4 H4 . 1.130(18) ?
B5 H5 . 1.108(18) ?
B6 H6 . 1.120(19) ?
B8 H8 . 1.140(18) ?
B9 H9 . 1.09(2) ?
B10 H10 . 1.11(2) ?
B11 H11 . 1.127(17) ?
B8 H9B . 1.34(2) y
B9 H9B . 1.20(2) y
B10 H10B . 1.21(2) y
B11 H10B . 1.30(2) y
N C16 . 1.518(2) ?
N C14 . 1.517(2) ?
N C18 . 1.516(2) ?
N C20 . 1.522(2) ?
C14 C15 . 1.514(3) ?
C14 H14A . 0.9900 ?
C14 H14B . 0.9900 ?
C15 H15A . 0.9800 ?
C15 H15B . 0.9800 ?
C15 H15C . 0.9800 ?
C16 C17 . 1.514(3) ?
C16 H16A . 0.9900 ?
C16 H16B . 0.9900 ?
C17 H17A . 0.9800 ?
C17 H17B . 0.9800 ?
C17 H17C . 0.9800 ?
C18 C19 . 1.511(2) ?
C18 H18A . 0.9900 ?
C18 H18B . 0.9900 ?
C19 H19A . 0.9800 ?
C19 H19B . 0.9800 ?
C19 H19C . 0.9800 ?
C20 C21 . 1.511(3) ?
C20 H20A . 0.9900 ?
C20 H20B . 0.9900 ?
C21 H21A . 0.9800 ?
C21 H21B . 0.9800 ?
C21 H21C . 0.9800 ?

loop_
_geom_torsion_atom_site_label_1
_geom_torsion_atom_site_label_2
_geom_torsion_atom_site_label_3
_geom_torsion_atom_site_label_4
_geom_torsion
B5 B1 B2 B7 62.63(18)
B3 B1 B2 B7 -38.64(13)
B4 B1 B2 B7 -1.25(19)
B6 B1 B2 B7 100.40(15)
B5 B1 B2 B3 101.27(16)
B4 B1 B2 B3 37.38(14)
B6 B1 B2 B3 139.03(15)
B5 B1 B2 B6 -37.76(14)
B3 B1 B2 B6 -139.03(15)
B4 B1 B2 B6 -101.65(16)
B5 B1 B2 B11 -0.31(19)
B3 B1 B2 B11 -101.58(15)
B4 B1 B2 B11 -64.20(17)
B6 B1 B2 B11 37.45(13)
B1 B2 B3 B7 -136.34(15)
B6 B2 B3 B7 -99.25(15)
B11 B2 B3 B7 -35.28(13)
B7 B2 B3 B1 136.34(15)
B6 B2 B3 B1 37.09(14)
B11 B2 B3 B1 101.06(15)
B7 B2 B3 B4 98.42(15)
B1 B2 B3 B4 -37.92(14)
B6 B2 B3 B4 -0.84(19)
B11 B2 B3 B4 63.14(17)
B7 B2 B3 B8 35.09(13)
B1 B2 B3 B8 -101.25(15)
B6 B2 B3 B8 -64.16(17)
B11 B2 B3 B8 -0.19(18)
B5 B1 B3 B7 -61.68(17)
B2 B1 B3 B7 38.57(13)
B4 B1 B3 B7 -99.53(15)
B6 B1 B3 B7 1.86(19)
B5 B1 B3 B2 -100.25(15)
B4 B1 B3 B2 -138.10(15)
B6 B1 B3 B2 -36.71(13)
B5 B1 B3 B4 37.85(13)
B2 B1 B3 B4 138.10(15)
B6 B1 B3 B4 101.38(16)
B5 B1 B3 B8 0.39(18)
B2 B1 B3 B8 100.64(15)
B4 B1 B3 B8 -37.46(13)
B6 B1 B3 B8 63.92(17)
B7 B3 B4 B9 1.5(2)
B2 B3 B4 B9 -61.38(19)
B1 B3 B4 B9 -99.25(16)
B8 B3 B4 B9 38.79(14)
B7 B3 B4 B5 64.22(17)
B2 B3 B4 B5 1.34(19)
B1 B3 B4 B5 -36.52(14)
B8 B3 B4 B5 101.52(15)
B7 B3 B4 B1 100.74(15)
B2 B3 B4 B1 37.87(14)
B8 B3 B4 B1 138.04(15)
B7 B3 B4 B8 -37.30(13)
B2 B3 B4 B8 -100.18(15)
B1 B3 B4 B8 -138.04(15)
B5 B1 B4 B9 -32.38(14)
B3 B1 B4 B9 105.67(16)
B2 B1 B4 B9 68.58(17)
B6 B1 B4 B9 5.03(19)
B5 B1 B4 B3 -138.04(15)
B2 B1 B4 B3 -37.09(13)
B6 B1 B4 B3 -100.63(15)
B3 B1 B4 B5 138.04(15)
B2 B1 B4 B5 100.96(15)
B6 B1 B4 B5 37.41(13)
B5 B1 B4 B8 -100.07(15)
B3 B1 B4 B8 37.98(13)
B2 B1 B4 B8 0.89(19)
B6 B1 B4 B8 -62.66(17)
B3 B1 B5 B10 66.43(18)
B2 B1 B5 B10 3.6(2)
B4 B1 B5 B10 104.08(16)
B6 B1 B5 B10 -34.23(14)
B3 B1 B5 B9 -4.1(2)
B2 B1 B5 B9 -66.98(18)
B4 B1 B5 B9 33.52(14)
B6 B1 B5 B9 -104.78(16)
B3 B1 B5 B6 100.66(15)
B2 B1 B5 B6 37.81(14)
B4 B1 B5 B6 138.30(15)
B3 B1 B5 B4 -37.65(13)
B2 B1 B5 B4 -100.50(15)
B6 B1 B5 B4 -138.30(15)
B9 B4 B5 B1 143.80(15)
B3 B4 B5 B1 36.81(13)
B8 B4 B5 B1 100.89(15)
B9 B4 B5 B10 40.09(15)
B3 B4 B5 B10 -66.90(19)
B1 B4 B5 B10 -103.71(16)
B8 B4 B5 B10 -2.8(2)
B3 B4 B5 B9 -106.99(16)
B1 B4 B5 B9 -143.80(15)
B8 B4 B5 B9 -42.91(14)
B9 B4 B5 B6 105.62(16)
B3 B4 B5 B6 -1.4(2)
B1 B4 B5 B6 -38.18(14)
B8 B4 B5 B6 62.71(18)
B1 B5 B6 B10 -143.34(15)
B9 B5 B6 B10 -40.21(15)
B4 B5 B6 B10 -105.31(16)
B1 B5 B6 B2 -37.16(13)
B10 B5 B6 B2 106.18(15)
B9 B5 B6 B2 65.97(19)
B4 B5 B6 B2 0.87(19)
B1 B5 B6 B11 -100.25(15)
B10 B5 B6 B11 43.09(14)
B9 B5 B6 B11 2.9(2)
B4 B5 B6 B11 -62.21(18)
B10 B5 B6 B1 143.34(15)
B9 B5 B6 B1 103.13(16)
B4 B5 B6 B1 38.03(14)
B7 B2 B6 B5 -63.29(17)
B3 B2 B6 B5 -0.02(19)
B1 B2 B6 B5 36.91(14)
B11 B2 B6 B5 -101.44(15)
B7 B2 B6 B10 -0.57(19)
B3 B2 B6 B10 62.70(18)
B1 B2 B6 B10 99.64(16)
B11 B2 B6 B10 -38.72(14)
B7 B2 B6 B11 38.15(13)
B3 B2 B6 B11 101.42(15)
B1 B2 B6 B11 138.35(15)
B7 B2 B6 B1 -100.21(15)
B3 B2 B6 B1 -36.93(14)
B11 B2 B6 B1 -138.35(15)
B3 B1 B6 B5 -101.28(16)
B2 B1 B6 B5 -137.69(15)
B4 B1 B6 B5 -37.64(13)
B5 B1 B6 B10 32.79(14)
B3 B1 B6 B10 -68.49(17)
B2 B1 B6 B10 -104.90(16)
B4 B1 B6 B10 -4.85(19)
B5 B1 B6 B2 137.69(15)
B3 B1 B6 B2 36.41(13)
B4 B1 B6 B2 100.05(15)
B5 B1 B6 B11 100.53(15)
B3 B1 B6 B11 -0.74(19)
B2 B1 B6 B11 -37.16(13)
B4 B1 B6 B11 62.89(17)
B1 B2 B7 B3 38.75(13)
B6 B2 B7 B3 102.32(15)
B11 B2 B7 B3 140.71(14)
B3 B2 B7 B8 -37.57(14)
B1 B2 B7 B8 1.18(19)
B6 B2 B7 B8 64.75(18)
B11 B2 B7 B8 103.14(15)
B3 B2 B7 B11 -140.71(14)
B1 B2 B7 B11 -101.95(15)
B6 B2 B7 B11 -38.38(13)
B3 B2 B7 S 105.33(16)
B1 B2 B7 S 144.08(13)
B6 B2 B7 S -152.35(13)
B11 B2 B7 S -113.97(15)
B1 B3 B7 B2 -38.94(13)
B4 B3 B7 B2 -102.53(15)
B8 B3 B7 B2 -140.25(15)
B2 B3 B7 B8 140.25(15)
B1 B3 B7 B8 101.31(15)
B4 B3 B7 B8 37.73(13)
B2 B3 B7 B11 36.60(14)
B1 B3 B7 B11 -2.34(19)
B4 B3 B7 B11 -65.92(17)
B8 B3 B7 B11 -103.65(15)
B2 B3 B7 S -112.61(15)
B1 B3 B7 S -151.56(12)
B4 B3 B7 S 144.86(13)
B8 B3 B7 S 107.13(15)
C13 S B7 B2 22.63(17)
C12 S B7 B2 127.91(15)
C13 S B7 B3 92.93(15)
C12 S B7 B3 -161.80(13)
C13 S B7 B8 163.89(14)
C12 S B7 B8 -90.84(14)
C13 S B7 B11 -52.06(17)
C12 S B7 B11 53.21(17)
B2 B7 B8 B4 -0.62(19)
B3 B7 B8 B4 -37.34(13)
B11 B7 B8 B4 66.01(17)
S B7 B8 B4 -145.61(13)
B2 B7 B8 B3 36.72(14)
B11 B7 B8 B3 103.35(15)
S B7 B8 B3 -108.27(15)
B2 B7 B8 B9 -61.44(19)
B3 B7 B8 B9 -98.16(15)
B11 B7 B8 B9 5.20(19)
S B7 B8 B9 153.58(13)
B9 B4 B8 B7 -102.80(15)
B3 B4 B8 B7 37.06(13)
B5 B4 B8 B7 -62.17(17)
B1 B4 B8 B7 -0.18(19)
B9 B4 B8 B3 -139.86(14)
B5 B4 B8 B3 -99.23(15)
B1 B4 B8 B3 -37.24(13)
B3 B4 B8 B9 139.86(14)
B5 B4 B8 B9 40.63(13)
B1 B4 B8 B9 102.62(16)
B2 B3 B8 B7 -35.44(13)
B1 B3 B8 B7 -99.39(15)
B4 B3 B8 B7 -137.21(15)
B7 B3 B8 B4 137.21(15)
B2 B3 B8 B4 101.77(15)
B1 B3 B8 B4 37.82(13)
B7 B3 B8 B9 102.51(15)
B2 B3 B8 B9 67.08(16)
B1 B3 B8 B9 3.13(17)
B4 B3 B8 B9 -34.70(13)
B1 B5 B9 B4 -33.70(14)
B10 B5 B9 B4 -138.83(15)
B6 B5 B9 B4 -100.32(16)
B1 B5 B9 B10 105.13(16)
B6 B5 B9 B10 38.51(14)
B4 B5 B9 B10 138.83(15)
B1 B5 B9 B8 5.88(19)
B10 B5 B9 B8 -99.25(15)
B6 B5 B9 B8 -60.74(18)
B4 B5 B9 B8 39.58(13)
B3 B4 B9 B5 96.03(16)
B1 B4 B9 B5 32.23(14)
B8 B4 B9 B5 133.68(15)
B3 B4 B9 B10 60.56(18)
B5 B4 B9 B10 -35.47(13)
B1 B4 B9 B10 -3.24(19)
B8 B4 B9 B10 98.21(15)
B3 B4 B9 B8 -37.65(14)
B5 B4 B9 B8 -133.68(15)
B1 B4 B9 B8 -101.45(15)
B7 B8 B9 B5 56.41(18)
B4 B8 B9 B5 -40.68(14)
B3 B8 B9 B5 -5.39(18)
B7 B8 B9 B4 97.09(15)
B3 B8 B9 B4 35.29(13)
B7 B8 B9 B10 -3.40(19)
B4 B8 B9 B10 -100.49(15)
B3 B8 B9 B10 -65.20(17)
B1 B5 B10 B6 34.36(14)
B9 B5 B10 B6 138.84(15)
B4 B5 B10 B6 100.64(16)
B1 B5 B10 B9 -104.48(16)
B6 B5 B10 B9 -138.84(15)
B4 B5 B10 B9 -38.20(14)
B1 B5 B10 B11 -5.08(19)
B9 B5 B10 B11 99.40(15)
B6 B5 B10 B11 -39.44(13)
B4 B5 B10 B11 61.20(18)
B2 B6 B10 B5 -96.49(15)
B11 B6 B10 B5 -133.59(14)
B1 B6 B10 B5 -32.70(13)
B5 B6 B10 B9 35.48(13)
B2 B6 B10 B9 -61.01(18)
B11 B6 B10 B9 -98.11(15)
B1 B6 B10 B9 2.78(18)
B5 B6 B10 B11 133.59(14)
B2 B6 B10 B11 37.10(13)
B1 B6 B10 B11 100.90(15)
B4 B9 B10 B5 36.83(14)
B8 B9 B10 B5 97.89(16)
B5 B9 B10 B6 -36.55(13)
B4 B9 B10 B6 0.28(18)
B8 B9 B10 B6 61.34(17)
B5 B9 B10 B11 -97.35(15)
B4 B9 B10 B11 -60.53(17)
B8 B9 B10 B11 0.53(18)
B3 B7 B11 B2 -36.16(13)
B8 B7 B11 B2 -103.73(15)
S B7 B11 B2 110.64(16)
B2 B7 B11 B6 38.02(13)
B3 B7 B11 B6 1.86(19)
B8 B7 B11 B6 -65.71(17)
S B7 B11 B6 148.66(13)
B2 B7 B11 B10 98.89(15)
B3 B7 B11 B10 62.74(18)
B8 B7 B11 B10 -4.83(19)
S B7 B11 B10 -150.46(13)
B3 B2 B11 B7 35.37(13)
B1 B2 B11 B7 99.24(15)
B6 B2 B11 B7 136.83(14)
B7 B2 B11 B6 -136.83(14)
B3 B2 B11 B6 -101.46(15)
B1 B2 B11 B6 -37.59(13)
B7 B2 B11 B10 -101.97(15)
B3 B2 B11 B10 -66.60(17)
B1 B2 B11 B10 -2.73(18)
B6 B2 B11 B10 34.86(13)
B5 B6 B11 B7 61.47(17)
B10 B6 B11 B7 102.23(15)
B2 B6 B11 B7 -37.55(13)
B1 B6 B11 B7 -0.65(18)
B5 B6 B11 B2 99.02(15)
B10 B6 B11 B2 139.77(14)
B1 B6 B11 B2 36.90(13)
B5 B6 B11 B10 -40.75(13)
B2 B6 B11 B10 -139.77(14)
B1 B6 B11 B10 -102.88(15)
B5 B10 B11 B7 -57.38(17)
B6 B10 B11 B7 -97.76(15)
B9 B10 B11 B7 2.48(18)
B5 B10 B11 B2 4.68(18)
B6 B10 B11 B2 -35.71(13)
B9 B10 B11 B2 64.54(17)
B5 B10 B11 B6 40.38(13)
B9 B10 B11 B6 100.24(15)
C18 N C14 C15 -57.8(2)
C16 N C14 C15 -176.87(17)
C20 N C14 C15 61.8(2)
C18 N C16 C17 170.04(17)
C14 N C16 C17 -68.8(2)
C20 N C16 C17 50.7(2)
C14 N C18 C19 -56.8(2)
C16 N C18 C19 62.3(2)
C20 N C18 C19 -176.42(15)
C18 N C20 C21 -58.33(19)
C14 N C20 C21 -179.84(15)
C16 N C20 C21 60.82(19)
